data_7061630
loop_
_publ_author_name
'Anjali, Anshika'
'Lenka, Sambit Kumar'
'Imran, Predhanekar Mohamed'
'Bhuvanesh, Nattamai S. P.'
'Nagarajan, Samuthira'

_publ_section_title
;
 Functionalized D/A--A--D quinolines for application in
 solution-processable p-channel organic field-effect transistors
;
_journal_issue 28
_journal_name_full 'New Journal of Chemistry'
_journal_page_first 13608
_journal_page_last 13614
_journal_paper_doi 10.1039/D2NJ00686C
_journal_volume 46
_journal_year 2022
_chemical_formula_moiety 'C23 H17 N O2'
_chemical_formula_sum 'C23 H17 N O2'
_chemical_formula_weight 339.38
_space_group_crystal_system monoclinic
_space_group_IT_number 14
_space_group_name_Hall '-P 2ybc'
_space_group_name_H-M_alt 'P 1 21/c 1'
_atom_sites_solution_hydrogens geom
_atom_sites_solution_primary dual
_audit_creation_date 2021-04-21
_audit_creation_method
;
Olex2 1.3
(compiled 2020.11.12 svn.r5f609507 for OlexSys, GUI svn.r6272)
;
_audit_update_record
;
2021-04-24 deposited with the CCDC.	2022-06-14 downloaded from the CCDC.
;
_cell_angle_alpha 90
_cell_angle_beta 104.4160(10)
_cell_angle_gamma 90
_cell_formula_units_Z 4
_cell_length_a 9.4119(3)
_cell_length_b 16.8978(5)
_cell_length_c 10.9784(4)
_cell_measurement_reflns_used 9980
_cell_measurement_temperature 110.0
_cell_measurement_theta_max 70.114
_cell_measurement_theta_min 4.851
_cell_volume 1691.03(10)
_computing_cell_refinement 'SAINT V8.38A (Bruker, 2018)'
_computing_data_reduction 'SAINT V8.38A (Bruker, 2018)'
_computing_molecular_graphics 'Olex2 1.3 (Dolomanov et al., 2009)'
_computing_publication_material 'Olex2 1.3 (Dolomanov et al., 2009)'
_computing_structure_refinement 'SHELXL 2018/3 (Sheldrick, 2015)'
_computing_structure_solution 'SHELXT 2018/2 (Sheldrick, 2018)'
_diffrn_ambient_temperature 110.0
_diffrn_measured_fraction_theta_full 0.997
_diffrn_measured_fraction_theta_max 0.996
_diffrn_measurement_device_type 'Bruker VENTURE (PHOTON-III)'
_diffrn_measurement_method '\f and \w scans'
_diffrn_radiation_type CuK\a
_diffrn_radiation_wavelength 1.54178
_diffrn_reflns_av_R_equivalents 0.0448
_diffrn_reflns_av_unetI/netI 0.0318
_diffrn_reflns_Laue_measured_fraction_full 0.997
_diffrn_reflns_Laue_measured_fraction_max 0.996
_diffrn_reflns_limit_h_max 11
_diffrn_reflns_limit_h_min -11
_diffrn_reflns_limit_k_max 20
_diffrn_reflns_limit_k_min -18
_diffrn_reflns_limit_l_max 13
_diffrn_reflns_limit_l_min -13
_diffrn_reflns_number 23967
_diffrn_reflns_point_group_measured_fraction_full 0.997
_diffrn_reflns_point_group_measured_fraction_max 0.996
_diffrn_reflns_theta_full 67.679
_diffrn_reflns_theta_max 70.141
_diffrn_reflns_theta_min 4.851
_diffrn_source_current 1.0
_diffrn_source_power 0.05
_diffrn_source_voltage 50.0
_diffrn_standards_number 0
_exptl_absorpt_coefficient_mu 0.676
_exptl_absorpt_correction_T_max 0.4684
_exptl_absorpt_correction_T_min 0.3081
_exptl_absorpt_correction_type multi-scan
_exptl_absorpt_process_details
;
SADABS-2016/2 (Bruker,2016/2) was used for absorption correction.
wR2(int) was 0.1241 before and 0.0781 after correction.
The Ratio of minimum to maximum transmission is 0.6578.
The \l/2 correction factor is Not present.
;
_exptl_crystal_colour colourless
_exptl_crystal_colour_primary colourless
_exptl_crystal_density_diffrn 1.333
_exptl_crystal_description plate
_exptl_crystal_F_000 712
_exptl_crystal_size_max 0.347
_exptl_crystal_size_mid 0.321
_exptl_crystal_size_min 0.068
_refine_diff_density_max 0.636
_refine_diff_density_min -0.279
_refine_diff_density_rms 0.083
_refine_ls_extinction_method none
_refine_ls_goodness_of_fit_ref 1.060
_refine_ls_hydrogen_treatment constr
_refine_ls_matrix_type full
_refine_ls_number_parameters 236
_refine_ls_number_reflns 3214
_refine_ls_number_restraints 0
_refine_ls_restrained_S_all 1.060
_refine_ls_R_factor_all 0.0577
_refine_ls_R_factor_gt 0.0557
_refine_ls_shift/su_max 0.000
_refine_ls_shift/su_mean 0.000
_refine_ls_structure_factor_coef Fsqd
_refine_ls_weighting_details 'w=1/[\s^2^(Fo^2^)+(0.0749P)^2^+1.2600P] where P=(Fo^2^+2Fc^2^)/3'
_refine_ls_weighting_scheme calc
_refine_ls_wR_factor_gt 0.1414
_refine_ls_wR_factor_ref 0.1434
_reflns_Friedel_coverage 0.000
_reflns_number_gt 3039
_reflns_number_total 3214
_reflns_threshold_expression 'I > 2\s(I)'
_cod_data_source_file d2nj00686c2.cif
_cod_data_source_block sq1
_cod_depositor_comments 'Adding full bibliography for 7061630--7061632.cif.'
_cod_database_code 7061630
_shelx_shelxl_version_number 2018/3
_shelx_space_group_comment
;
The symmetry employed for this shelxl refinement is uniquely defined
by the following loop, which should always be used as a source of
symmetry information in preference to the above space-group names.
They are only intended as comments.
;
_shelx_estimated_absorpt_t_max 0.955
_shelx_estimated_absorpt_t_min 0.799
_olex2_refinement_description
;
1. Fixed Uiso
 At 1.2 times of:
  All C(H) groups
 At 1.5 times of:
  All C(H,H,H) groups
2.a Aromatic/amide H refined with riding coordinates:
 C2(H2), C6(H6), C8(H8), C9(H9), C13(H13), C14(H14), C15(H15), C16(H16),
 C17(H17), C19(H19), C20(H20), C21(H21), C22(H22), C23(H23)
2.b Idealised Me refined as rotating group:
 C11(H11A,H11B,H11C)
;
_olex2_submission_special_instructions 'No special instructions were received'

loop_
_space_group_symop_operation_xyz
'x, y, z'
'-x, y+1/2, -z+1/2'
'-x, -y, -z'
'x, -y-1/2, z-1/2'

loop_
_atom_site_label
_atom_site_type_symbol
_atom_site_fract_x
_atom_site_fract_y
_atom_site_fract_z
_atom_site_U_iso_or_equiv
_atom_site_adp_type
_atom_site_occupancy
_atom_site_site_symmetry_order
_atom_site_calc_flag
_atom_site_refinement_flags_posn
_atom_site_refinement_flags_adp
_atom_site_refinement_flags_occupancy
_atom_site_disorder_assembly
_atom_site_disorder_group
O1 O 0.09293(15) 0.47198(8) 0.39842(12) 0.0327(3) Uani 1 1 d . . . . .
O2 O 0.20343(14) 0.41987(7) 0.58502(11) 0.0281(3) Uani 1 1 d . . . . .
N1 N 0.54114(15) 0.64418(8) 0.59889(13) 0.0215(3) Uani 1 1 d . . . . .
C1 C 0.50333(18) 0.59883(10) 0.68326(15) 0.0213(4) Uani 1 1 d . . . . .
C2 C 0.38785(18) 0.54239(10) 0.64960(15) 0.0217(4) Uani 1 1 d . . . . .
H2 H 0.364530 0.509975 0.712612 0.026 Uiso 1 1 calc R U . . .
C3 C 0.30980(18) 0.53453(9) 0.52631(16) 0.0211(4) Uani 1 1 d . . . . .
C4 C 0.34565(17) 0.58429(9) 0.43323(16) 0.0196(3) Uani 1 1 d . . . . .
C5 C 0.46389(17) 0.63816(9) 0.47572(16) 0.0201(4) Uani 1 1 d . . . . .
C6 C 0.27343(18) 0.58444(9) 0.30213(15) 0.0206(3) Uani 1 1 d . . . . .
H6 H 0.194893 0.548622 0.271367 0.025 Uiso 1 1 calc R U . . .
C7 C 0.31522(18) 0.63527(9) 0.21976(16) 0.0211(4) Uani 1 1 d . . . . .
C8 C 0.43447(18) 0.68853(10) 0.26559(15) 0.0217(4) Uani 1 1 d . . . . .
H8 H 0.463994 0.723654 0.208937 0.026 Uiso 1 1 calc R U . . .
C9 C 0.50621(18) 0.68942(10) 0.38969(16) 0.0223(4) Uani 1 1 d . . . . .
H9 H 0.585658 0.724962 0.418619 0.027 Uiso 1 1 calc R U . . .
C10 C 0.19033(18) 0.47333(9) 0.49368(15) 0.0209(3) Uani 1 1 d . . . . .
C11 C 0.0959(2) 0.35729(11) 0.55949(19) 0.0342(5) Uani 1 1 d . . . . .
H11A H 0.096864 0.331836 0.479493 0.051 Uiso 1 1 calc R U . . .
H11B H -0.001656 0.379445 0.554318 0.051 Uiso 1 1 calc R U . . .
H11C H 0.119407 0.318080 0.627310 0.051 Uiso 1 1 calc R U . . .
C12 C 0.58811(18) 0.60934(9) 0.81605(15) 0.0194(3) Uani 1 1 d . . . . .
C13 C 0.73225(18) 0.63769(9) 0.84353(16) 0.0213(4) Uani 1 1 d . . . . .
H13 H 0.776917 0.649110 0.776878 0.026 Uiso 1 1 calc R U . . .
C14 C 0.81040(18) 0.64928(10) 0.96672(17) 0.0234(4) Uani 1 1 d . . . . .
H14 H 0.908367 0.668330 0.984240 0.028 Uiso 1 1 calc R U . . .
C15 C 0.74578(19) 0.63307(10) 1.06512(16) 0.0240(4) Uani 1 1 d . . . . .
H15 H 0.799203 0.641257 1.149742 0.029 Uiso 1 1 calc R U . . .
C16 C 0.60294(19) 0.60490(10) 1.03882(15) 0.0236(4) Uani 1 1 d . . . . .
H16 H 0.558422 0.593884 1.105704 0.028 Uiso 1 1 calc R U . . .
C17 C 0.52490(18) 0.59276(10) 0.91557(16) 0.0218(4) Uani 1 1 d . . . . .
H17 H 0.427463 0.572976 0.898564 0.026 Uiso 1 1 calc R U . . .
C18 C 0.23912(17) 0.63604(10) 0.08345(15) 0.0201(4) Uani 1 1 d . . . . .
C19 C 0.18514(17) 0.56688(10) 0.01884(15) 0.0210(4) Uani 1 1 d . . . . .
H19 H 0.191966 0.518258 0.063366 0.025 Uiso 1 1 calc R U . . .
C20 C 0.12143(18) 0.56819(10) -0.10997(16) 0.0235(4) Uani 1 1 d . . . . .
H20 H 0.084823 0.520705 -0.152745 0.028 Uiso 1 1 calc R U . . .
C21 C 0.11142(18) 0.63899(11) -0.17597(16) 0.0254(4) Uani 1 1 d . . . . .
H21 H 0.069705 0.639778 -0.264160 0.030 Uiso 1 1 calc R U . . .
C22 C 0.16209(18) 0.70809(10) -0.11328(17) 0.0257(4) Uani 1 1 d . . . . .
H22 H 0.154274 0.756607 -0.158190 0.031 Uiso 1 1 calc R U . . .
C23 C 0.22492(18) 0.70686(10) 0.01616(16) 0.0230(4) Uani 1 1 d . . . . .
H23 H 0.258374 0.754825 0.058897 0.028 Uiso 1 1 calc R U . . .

loop_
_atom_site_aniso_label
_atom_site_aniso_U_11
_atom_site_aniso_U_22
_atom_site_aniso_U_33
_atom_site_aniso_U_23
_atom_site_aniso_U_13
_atom_site_aniso_U_12
O1 0.0365(7) 0.0332(7) 0.0255(7) 0.0047(5) 0.0021(6) -0.0115(6)
O2 0.0314(7) 0.0230(6) 0.0276(6) 0.0039(5) 0.0031(5) -0.0061(5)
N1 0.0228(7) 0.0187(7) 0.0233(7) -0.0027(5) 0.0065(6) 0.0010(5)
C1 0.0238(8) 0.0192(8) 0.0222(8) -0.0009(6) 0.0079(6) 0.0054(6)
C2 0.0233(8) 0.0196(8) 0.0232(8) 0.0001(6) 0.0075(6) 0.0013(6)
C3 0.0220(8) 0.0167(8) 0.0259(8) -0.0001(6) 0.0087(6) 0.0010(6)
C4 0.0206(8) 0.0133(7) 0.0274(8) -0.0021(6) 0.0107(6) 0.0013(6)
C5 0.0197(8) 0.0158(8) 0.0262(8) -0.0018(6) 0.0082(6) 0.0012(6)
C6 0.0207(8) 0.0171(8) 0.0248(8) -0.0030(6) 0.0070(6) 0.0003(6)
C7 0.0224(8) 0.0189(8) 0.0236(8) -0.0018(6) 0.0088(6) 0.0046(6)
C8 0.0243(8) 0.0184(8) 0.0242(8) 0.0000(6) 0.0093(7) 0.0007(6)
C9 0.0221(8) 0.0180(8) 0.0282(9) -0.0018(6) 0.0091(7) -0.0027(6)
C10 0.0229(8) 0.0175(8) 0.0239(8) -0.0011(6) 0.0087(6) -0.0023(6)
C11 0.0401(11) 0.0232(9) 0.0377(11) 0.0063(7) 0.0064(8) -0.0105(8)
C12 0.0219(8) 0.0147(7) 0.0213(8) -0.0019(6) 0.0051(6) 0.0039(6)
C13 0.0241(8) 0.0175(8) 0.0245(8) 0.0017(6) 0.0102(6) 0.0028(6)
C14 0.0197(8) 0.0176(8) 0.0322(9) -0.0030(6) 0.0051(7) -0.0001(6)
C15 0.0292(9) 0.0203(8) 0.0198(8) -0.0032(6) 0.0013(7) 0.0036(7)
C16 0.0302(9) 0.0214(8) 0.0219(8) 0.0011(6) 0.0113(7) 0.0035(7)
C17 0.0211(8) 0.0193(8) 0.0257(8) -0.0019(6) 0.0072(6) 0.0004(6)
C18 0.0165(7) 0.0244(8) 0.0211(8) -0.0010(6) 0.0079(6) 0.0016(6)
C19 0.0223(8) 0.0188(8) 0.0234(8) 0.0019(6) 0.0089(6) 0.0028(6)
C20 0.0222(8) 0.0237(8) 0.0250(8) -0.0038(6) 0.0066(6) -0.0006(6)
C21 0.0214(8) 0.0351(10) 0.0199(8) 0.0034(7) 0.0056(6) 0.0011(7)
C22 0.0225(8) 0.0260(9) 0.0304(9) 0.0095(7) 0.0098(7) -0.0001(7)
C23 0.0203(8) 0.0222(8) 0.0278(9) -0.0008(6) 0.0083(7) -0.0039(6)

loop_
_atom_type_symbol
_atom_type_description
_atom_type_scat_dispersion_real
_atom_type_scat_dispersion_imag
_atom_type_scat_source
C C 0.0181 0.0091 'International Tables Vol C Tables 4.2.6.8 and 6.1.1.4'
H H 0.0000 0.0000 'International Tables Vol C Tables 4.2.6.8 and 6.1.1.4'
N N 0.0311 0.0180 'International Tables Vol C Tables 4.2.6.8 and 6.1.1.4'
O O 0.0492 0.0322 'International Tables Vol C Tables 4.2.6.8 and 6.1.1.4'

loop_
_geom_angle_atom_site_label_1
_geom_angle_atom_site_label_2
_geom_angle_atom_site_label_3
_geom_angle
_geom_angle_site_symmetry_1
_geom_angle_site_symmetry_3
_geom_angle_publ_flag
C10 O2 C11 114.96(13) . . ?
C1 N1 C5 118.73(14) . . ?
N1 C1 C2 121.96(15) . . ?
N1 C1 C12 116.52(15) . . ?
C2 C1 C12 121.52(15) . . ?
C1 C2 H2 119.8 . . ?
C3 C2 C1 120.40(15) . . ?
C3 C2 H2 119.8 . . ?
C2 C3 C4 118.94(15) . . ?
C2 C3 C10 119.01(15) . . ?
C4 C3 C10 122.05(15) . . ?
C3 C4 C6 125.71(15) . . ?
C5 C4 C3 116.56(15) . . ?
C5 C4 C6 117.74(14) . . ?
N1 C5 C4 123.39(15) . . ?
N1 C5 C9 116.51(14) . . ?
C9 C5 C4 120.10(15) . . ?
C4 C6 H6 119.3 . . ?
C7 C6 C4 121.41(15) . . ?
C7 C6 H6 119.3 . . ?
C6 C7 C8 119.38(15) . . ?
C6 C7 C18 121.46(15) . . ?
C8 C7 C18 119.17(14) . . ?
C7 C8 H8 119.7 . . ?
C9 C8 C7 120.64(15) . . ?
C9 C8 H8 119.7 . . ?
C5 C9 H9 119.6 . . ?
C8 C9 C5 120.73(15) . . ?
C8 C9 H9 119.6 . . ?
O1 C10 O2 123.18(15) . . ?
O1 C10 C3 125.51(15) . . ?
O2 C10 C3 111.31(14) . . ?
O2 C11 H11A 109.5 . . ?
O2 C11 H11B 109.5 . . ?
O2 C11 H11C 109.5 . . ?
H11A C11 H11B 109.5 . . ?
H11A C11 H11C 109.5 . . ?
H11B C11 H11C 109.5 . . ?
C13 C12 C1 120.45(15) . . ?
C17 C12 C1 120.91(15) . . ?
C17 C12 C13 118.63(15) . . ?
C12 C13 H13 119.7 . . ?
C14 C13 C12 120.69(15) . . ?
C14 C13 H13 119.7 . . ?
C13 C14 H14 119.9 . . ?
C13 C14 C15 120.14(15) . . ?
C15 C14 H14 119.9 . . ?
C14 C15 H15 120.2 . . ?
C16 C15 C14 119.60(15) . . ?
C16 C15 H15 120.2 . . ?
C15 C16 H16 119.8 . . ?
C17 C16 C15 120.33(15) . . ?
C17 C16 H16 119.8 . . ?
C12 C17 H17 119.7 . . ?
C16 C17 C12 120.62(15) . . ?
C16 C17 H17 119.7 . . ?
C19 C18 C7 121.77(15) . . ?
C23 C18 C7 119.87(14) . . ?
C23 C18 C19 118.32(15) . . ?
C18 C19 H19 119.6 . . ?
C20 C19 C18 120.88(15) . . ?
C20 C19 H19 119.6 . . ?
C19 C20 H20 120.0 . . ?
C21 C20 C19 119.97(15) . . ?
C21 C20 H20 120.0 . . ?
C20 C21 H21 120.0 . . ?
C22 C21 C20 119.92(16) . . ?
C22 C21 H21 120.0 . . ?
C21 C22 H22 120.0 . . ?
C21 C22 C23 120.09(15) . . ?
C23 C22 H22 120.0 . . ?
C18 C23 C22 120.79(15) . . ?
C18 C23 H23 119.6 . . ?
C22 C23 H23 119.6 . . ?

loop_
_geom_bond_atom_site_label_1
_geom_bond_atom_site_label_2
_geom_bond_distance
_geom_bond_site_symmetry_2
_geom_bond_publ_flag
O1 C10 1.207(2) . ?
O2 C10 1.332(2) . ?
O2 C11 1.442(2) . ?
N1 C1 1.318(2) . ?
N1 C5 1.370(2) . ?
C1 C2 1.424(2) . ?
C1 C12 1.488(2) . ?
C2 H2 0.9500 . ?
C2 C3 1.376(2) . ?
C3 C4 1.427(2) . ?
C3 C10 1.504(2) . ?
C4 C5 1.423(2) . ?
C4 C6 1.431(2) . ?
C5 C9 1.410(2) . ?
C6 H6 0.9500 . ?
C6 C7 1.374(2) . ?
C7 C8 1.429(2) . ?
C7 C18 1.490(2) . ?
C8 H8 0.9500 . ?
C8 C9 1.362(2) . ?
C9 H9 0.9500 . ?
C11 H11A 0.9800 . ?
C11 H11B 0.9800 . ?
C11 H11C 0.9800 . ?
C12 C13 1.399(2) . ?
C12 C17 1.396(2) . ?
C13 H13 0.9500 . ?
C13 C14 1.383(2) . ?
C14 H14 0.9500 . ?
C14 C15 1.392(3) . ?
C15 H15 0.9500 . ?
C15 C16 1.387(3) . ?
C16 H16 0.9500 . ?
C16 C17 1.385(2) . ?
C17 H17 0.9500 . ?
C18 C19 1.396(2) . ?
C18 C23 1.395(2) . ?
C19 H19 0.9500 . ?
C19 C20 1.392(2) . ?
C20 H20 0.9500 . ?
C20 C21 1.390(2) . ?
C21 H21 0.9500 . ?
C21 C22 1.379(3) . ?
C22 H22 0.9500 . ?
C22 C23 1.397(2) . ?
C23 H23 0.9500 . ?

loop_
_geom_torsion_atom_site_label_1
_geom_torsion_atom_site_label_2
_geom_torsion_atom_site_label_3
_geom_torsion_atom_site_label_4
_geom_torsion
_geom_torsion_site_symmetry_1
_geom_torsion_site_symmetry_2
_geom_torsion_site_symmetry_3
_geom_torsion_site_symmetry_4
_geom_torsion_publ_flag
N1 C1 C2 C3 -1.1(2) . . . . ?
N1 C1 C12 C13 -26.4(2) . . . . ?
N1 C1 C12 C17 152.28(15) . . . . ?
N1 C5 C9 C8 -179.05(14) . . . . ?
C1 N1 C5 C4 -1.1(2) . . . . ?
C1 N1 C5 C9 178.40(14) . . . . ?
C1 C2 C3 C4 -0.6(2) . . . . ?
C1 C2 C3 C10 178.91(14) . . . . ?
C1 C12 C13 C14 178.52(14) . . . . ?
C1 C12 C17 C16 -178.07(15) . . . . ?
C2 C1 C12 C13 153.38(16) . . . . ?
C2 C1 C12 C17 -27.9(2) . . . . ?
C2 C3 C4 C5 1.3(2) . . . . ?
C2 C3 C4 C6 -178.76(15) . . . . ?
C2 C3 C10 O1 161.83(17) . . . . ?
C2 C3 C10 O2 -17.4(2) . . . . ?
C3 C4 C5 N1 -0.5(2) . . . . ?
C3 C4 C5 C9 -179.98(14) . . . . ?
C3 C4 C6 C7 179.39(15) . . . . ?
C4 C3 C10 O1 -18.7(3) . . . . ?
C4 C3 C10 O2 162.10(14) . . . . ?
C4 C5 C9 C8 0.4(2) . . . . ?
C4 C6 C7 C8 0.8(2) . . . . ?
C4 C6 C7 C18 -179.38(14) . . . . ?
C5 N1 C1 C2 1.9(2) . . . . ?
C5 N1 C1 C12 -178.35(13) . . . . ?
C5 C4 C6 C7 -0.7(2) . . . . ?
C6 C4 C5 N1 179.52(14) . . . . ?
C6 C4 C5 C9 0.1(2) . . . . ?
C6 C7 C8 C9 -0.2(2) . . . . ?
C6 C7 C18 C19 -35.4(2) . . . . ?
C6 C7 C18 C23 146.88(16) . . . . ?
C7 C8 C9 C5 -0.4(2) . . . . ?
C7 C18 C19 C20 -176.49(14) . . . . ?
C7 C18 C23 C22 176.01(14) . . . . ?
C8 C7 C18 C19 144.51(16) . . . . ?
C8 C7 C18 C23 -33.3(2) . . . . ?
C10 C3 C4 C5 -178.16(14) . . . . ?
C10 C3 C4 C6 1.8(2) . . . . ?
C11 O2 C10 O1 2.8(2) . . . . ?
C11 O2 C10 C3 -177.98(15) . . . . ?
C12 C1 C2 C3 179.14(14) . . . . ?
C12 C13 C14 C15 -0.3(2) . . . . ?
C13 C12 C17 C16 0.6(2) . . . . ?
C13 C14 C15 C16 0.3(2) . . . . ?
C14 C15 C16 C17 0.1(2) . . . . ?
C15 C16 C17 C12 -0.6(2) . . . . ?
C17 C12 C13 C14 -0.2(2) . . . . ?
C18 C7 C8 C9 179.90(14) . . . . ?
C18 C19 C20 C21 0.2(2) . . . . ?
C19 C18 C23 C22 -1.8(2) . . . . ?
C19 C20 C21 C22 -1.2(2) . . . . ?
C20 C21 C22 C23 0.7(2) . . . . ?
C21 C22 C23 C18 0.8(2) . . . . ?
C23 C18 C19 C20 1.3(2) . . . . ?
